data_7132869
loop_
_publ_author_name
'van Hilst, Quinn V. C.'
'Pearcy, Aston C.'
'Preston, Dan'
'Wright, L. James'
'Hartinger, Christian G.'
'Brooks, Heather J. L.'
'Crowley, James D.'

_publ_section_title
;
 A dynamic covalent approach to
 [Pt<sub><i>n</i></sub>L<sub>2<i>n</i></sub>]<sup>2<i>n</i>+</sup> cages.
;
_journal_issue 32
_journal_name_full 'Chemical communications (Cambridge, England)'
_journal_page_first 4302
_journal_page_last 4305
_journal_paper_doi 10.1039/d4cc00323c
_journal_volume 60
_journal_year 2024
_chemical_formula_moiety 'C100 H80 N16 Pt2, 4(B F4)'
_chemical_formula_sum 'C100 H80 B4 F16 N16 Pt2'
_chemical_formula_weight 2243.22
_space_group_crystal_system triclinic
_space_group_IT_number 2
_space_group_name_Hall '-P 1'
_space_group_name_H-M_alt 'P -1'
_atom_sites_solution_hydrogens geom
_atom_sites_solution_primary iterative
_audit_creation_date 2024-02-26
_audit_creation_method
;
Olex2 1.5
(compiled 2023.08.24 svn.re1ec1418 for OlexSys, GUI svn.r6817)
;
_audit_update_record
;
2024-02-27 deposited with the CCDC.	2024-03-20 downloaded from the CCDC.
;
_cell_angle_alpha 87.192(3)
_cell_angle_beta 75.514(3)
_cell_angle_gamma 86.266(3)
_cell_formula_units_Z 1
_cell_length_a 11.1598(4)
_cell_length_b 14.8934(5)
_cell_length_c 17.8869(6)
_cell_measurement_reflns_used 12525
_cell_measurement_temperature 100.01(10)
_cell_measurement_theta_max 72.0460
_cell_measurement_theta_min 4.0580
_cell_volume 2870.67(18)
_computing_cell_refinement 'CrysAlisPro 1.171.40.67a (Rigaku OD, 2019)'
_computing_data_collection 'CrysAlisPro 1.171.40.67a (Rigaku OD, 2019)'
_computing_data_reduction 'CrysAlisPro 1.171.40.67a (Rigaku OD, 2019)'
_computing_molecular_graphics 'Olex2 1.5 (Dolomanov et al., 2009)'
_computing_publication_material 'Olex2 1.5 (Dolomanov et al., 2009)'
_computing_structure_refinement 'SHELXL 2018/3 (Sheldrick, 2015)'
_computing_structure_solution 'olex2.solve 1.5 (Bourhis et al., 2015)'
_diffrn_ambient_environment N~2~
_diffrn_ambient_temperature 100.01(10)
_diffrn_detector 'CCD plate'
_diffrn_detector_area_resol_mean 10.3449
_diffrn_detector_type Atlas
_diffrn_measured_fraction_theta_full 0.999
_diffrn_measured_fraction_theta_max 0.981
_diffrn_measurement_details
;
List of Runs (angles in degrees, time in seconds):

  # Type    Start    End  Width  t~exp~   \w     \q     \k     \f   Frames
#--------------------------------------------------------------------------
  1  \w   -114.00 -14.00   1.00    1.00    --  -41.67 -57.00 -60.00  100
  2  \w    -70.00  31.00   1.00    1.00    --  -41.67  57.00-150.00  101
  3  \w   -114.00 -14.00   1.00    1.00    --  -41.67 -57.00  60.00  100
  4  \w    -21.00  74.00   1.00    1.00    --   41.67 -77.00 -60.00   95
  5  \w      8.00  42.00   1.00    1.00    --   41.67  82.00 -70.10   34
  6  \w     31.00 112.00   1.00    1.00    --  104.32-125.00  90.00   81
  7  \w     22.00 106.00   1.00    1.00    --  104.32 -95.00-120.00   84
  8  \w     22.00 106.00   1.00    1.00    --  104.32 -95.00 150.00   84
  9  \w     22.00 106.00   1.00    1.00    --  104.32 -95.00-180.00   84
 10  \w     31.00 130.00   1.00    1.00    --  104.32 -45.00-120.00   99
 11  \w     22.00 106.00   1.00    1.00    --  104.32 -95.00   0.00   84
 12  \w     28.00 133.00   1.00    1.00    --  104.32 -30.00 -30.00  105
 13  \w    103.00 178.00   1.00    1.00    --  104.32  77.00 -30.00   75
 14  \w     16.00 178.00   1.00    1.00    --  104.32   0.00 150.00  162
 15  \w    103.00 178.00   1.00    1.00    --  104.32  77.00-120.00   75
 16  \w     22.00 106.00   1.00    1.00    --  104.32 -95.00 -90.00   84
 17  \w     28.00 109.00   1.00    1.00    --  104.32-111.00 119.10   81
 18  \w   -116.00 -17.00   1.00    1.00    --  -41.67 -38.00-180.00   99
 19  \w      8.00  42.00   1.00    1.00    --   41.67  82.00  36.49   34
 20  \w      6.00  83.00   1.00    1.00    --   41.67 -99.00  60.00   77
 21  \w      8.00  42.00   1.00    1.00    --   41.67  81.00-174.98   34
 22  \w      9.00  42.00   1.00    1.00    --   41.67  76.00-152.77   33
 23  \w     75.00 177.00   1.00    1.00    --  104.32  61.00-180.00  102
 24  \w     52.00 178.00   1.00    1.00    --  104.32  15.00 -60.00  126
 25  \w     75.00 177.00   1.00    1.00    --  104.32  61.00 -60.00  102
 26  \w     75.00 177.00   1.00    1.00    --  104.32  61.00  60.00  102
 27  \w     75.00 116.00   1.00    1.00    --  104.32  61.00 120.00   41
 28  \w     75.00 177.00   1.00    1.00    --  104.32  61.00   0.00  102
;
_diffrn_measurement_device 'four-circle diffractometer'
_diffrn_measurement_device_type 'SuperNova, Dual, Cu at home/near, Atlas'
_diffrn_measurement_method '\w scans'
_diffrn_orient_matrix_type 'CrysAlisPro convention (1999,Acta A55,543-557)'
_diffrn_orient_matrix_UB_11 -0.1210325000
_diffrn_orient_matrix_UB_12 0.0069631000
_diffrn_orient_matrix_UB_13 -0.0270596000
_diffrn_orient_matrix_UB_21 0.0572614000
_diffrn_orient_matrix_UB_22 -0.0674367000
_diffrn_orient_matrix_UB_23 -0.0635305000
_diffrn_orient_matrix_UB_31 -0.0496159000
_diffrn_orient_matrix_UB_32 -0.0784946000
_diffrn_orient_matrix_UB_33 0.0561599000
_diffrn_radiation_monochromator mirror
_diffrn_radiation_probe x-ray
_diffrn_radiation_type 'Cu K\a'
_diffrn_radiation_wavelength 1.54184
_diffrn_reflns_av_R_equivalents 0.0617
_diffrn_reflns_av_unetI/netI 0.0437
_diffrn_reflns_Laue_measured_fraction_full 0.999
_diffrn_reflns_Laue_measured_fraction_max 0.981
_diffrn_reflns_limit_h_max 13
_diffrn_reflns_limit_h_min -13
_diffrn_reflns_limit_k_max 18
_diffrn_reflns_limit_k_min -18
_diffrn_reflns_limit_l_max 22
_diffrn_reflns_limit_l_min -21
_diffrn_reflns_number 42580
_diffrn_reflns_point_group_measured_fraction_full 0.999
_diffrn_reflns_point_group_measured_fraction_max 0.981
_diffrn_reflns_theta_full 67.684
_diffrn_reflns_theta_max 72.776
_diffrn_reflns_theta_min 3.855
_diffrn_source 'micro-focus sealed X-ray tube'
_diffrn_source_type 'SuperNova (Cu) X-ray Source'
_exptl_absorpt_coefficient_mu 5.112
_exptl_absorpt_correction_T_max 1.000
_exptl_absorpt_correction_T_min 0.419
_exptl_absorpt_correction_type gaussian
_exptl_absorpt_process_details
;
CrysAlisPro 1.171.40.67a (Rigaku Oxford Diffraction, 2019)
Numerical absorption correction based on gaussian integration over
			a multifaceted crystal model
Empirical absorption correction using spherical harmonics,
 implemented in SCALE3 ABSPACK scaling algorithm.
;
_exptl_crystal_colour 'clear light green'
_exptl_crystal_colour_lustre clear
_exptl_crystal_colour_modifier light
_exptl_crystal_colour_primary green
_exptl_crystal_density_diffrn 1.298
_exptl_crystal_description prism
_exptl_crystal_F_000 1112
_exptl_crystal_recrystallization_method
'Slow diffusion of diethyl ether into a concentrated nitromethane solution of the cage'
_exptl_crystal_size_max 0.283
_exptl_crystal_size_mid 0.249
_exptl_crystal_size_min 0.201
_refine_diff_density_max 2.560
_refine_diff_density_min -2.639
_refine_diff_density_rms 0.116
_refine_ls_extinction_method none
_refine_ls_goodness_of_fit_ref 1.070
_refine_ls_hydrogen_treatment constr
_refine_ls_matrix_type full
_refine_ls_number_parameters 622
_refine_ls_number_reflns 11226
_refine_ls_number_restraints 111
_refine_ls_restrained_S_all 1.095
_refine_ls_R_factor_all 0.0805
_refine_ls_R_factor_gt 0.0687
_refine_ls_shift/su_max 0.002
_refine_ls_shift/su_mean 0.000
_refine_ls_structure_factor_coef Fsqd
_refine_ls_weighting_details 'w=1/[\s^2^(Fo^2^)+(0.1192P)^2^+3.5381P] where P=(Fo^2^+2Fc^2^)/3'
_refine_ls_weighting_scheme calc
_refine_ls_wR_factor_gt 0.1887
_refine_ls_wR_factor_ref 0.1998
_reflns_Friedel_coverage 0.000
_reflns_number_gt 8987
_reflns_number_total 11226
_reflns_threshold_expression 'I > 2\s(I)'
_cod_data_source_file d4cc00323c2.cif
_cod_data_source_block C4_4
_cod_depositor_comments 'Adding full bibliography for 7132868--7132869.cif.'
_cod_database_code 7132869
_shelx_shelxl_version_number 2018/3
_chemical_oxdiff_formula CHNPtBFO
_chemical_oxdiff_usercomment M694
_shelx_space_group_comment
;
The symmetry employed for this shelxl refinement is uniquely defined
by the following loop, which should always be used as a source of
symmetry information in preference to the above space-group names.
They are only intended as comments.
;
_reflns_odcompleteness_completeness 99.97
_reflns_odcompleteness_iscentric 1
_reflns_odcompleteness_theta 66.49
_olex2_refinement_description
;
1. Restrained distances
 B2-F5 \\sim B2-F6 \\sim B2-F7 \\sim B2-F8
 with sigma of 0.02
 F5-F6 \\sim F5-F7 \\sim F5-F8 \\sim F6-F7 \\sim F6-F8 \\sim F7-F8
 with sigma of 0.02
2. Uiso/Uaniso restraints and constraints
B2 \\sim F5 \\sim F6 \\sim F7 \\sim F8: within 2.5A with sigma of 0.04 and
sigma for terminal atoms of 0.08 within 2.5A
Uanis(B2) \\sim Ueq, Uanis(F5) \\sim Ueq, Uanis(F6) \\sim Ueq, Uanis(F7) \\sim
Ueq, Uanis(F8) \\sim Ueq: with sigma of 0.05 and sigma for terminal atoms of
0.01
3.a Secondary CH2 refined with riding coordinates:
 C13(H13A,H13B), C38(H38A,H38B)
3.b Aromatic/amide H refined with riding coordinates:
 C1(H1), C2(H2), C3(H3), C5(H5), C6(H6), C8(H8), C9(H9), C11(H11), C12(H12),
 C15(H15), C16(H16), C18(H18), C19(H19), C20(H20), C22(H22), C23(H23), C24(H24),
  C25(H25), C26(H26), C27(H27), C28(H28), C30(H30), C31(H31), C33(H33),
 C34(H34), C36(H36), C37(H37), C40(H40), C41(H41), C43(H43), C44(H44), C45(H45),
  C47(H47), C48(H48), C49(H49), C50(H50)
;
_smtbx_masks_void_probe_radius 1.2
_smtbx_masks_void_truncation_radius 1.2
_olex2_submission_special_instructions 'No special instructions were received'
_oxdiff_exptl_absorpt_empirical_details
;
Empirical correction (ABSPACK) includes:
- Absorption correction using spherical harmonics
- Frame scaling
;
_oxdiff_exptl_absorpt_empirical_full_max 2.717
_oxdiff_exptl_absorpt_empirical_full_min 0.715

loop_
_space_group_symop_operation_xyz
'x, y, z'
'-x, -y, -z'

loop_
_atom_site_label
_atom_site_type_symbol
_atom_site_fract_x
_atom_site_fract_y
_atom_site_fract_z
_atom_site_U_iso_or_equiv
_atom_site_adp_type
_atom_site_occupancy
_atom_site_site_symmetry_order
_atom_site_calc_flag
_atom_site_refinement_flags_posn
_atom_site_refinement_flags_adp
_atom_site_refinement_flags_occupancy
_atom_site_disorder_assembly
_atom_site_disorder_group
Pt1 Pt 0.35017(3) 0.21022(2) 0.87811(2) 0.06472(15) Uani 1 1 d . . . . .
N1 N 0.4352(6) 0.1049(4) 0.8178(3) 0.0674(15) Uani 1 1 d . . . . .
C1 C 0.4454(10) 0.0263(7) 0.8519(5) 0.095(3) Uani 1 1 d . . . . .
H1 H 0.413908 0.020527 0.905130 0.114 Uiso 1 1 calc R U . . .
N2 N 0.6694(6) -0.0012(5) 0.5734(4) 0.0784(18) Uani 1 1 d . . . . .
C2 C 0.5025(13) -0.0507(8) 0.8110(5) 0.121(5) Uani 1 1 d . . . . .
H2 H 0.506308 -0.106590 0.836160 0.145 Uiso 1 1 calc R U . . .
N3 N 0.8560(6) 0.3704(5) 0.0745(4) 0.0715(16) Uani 1 1 d . . . . .
C3 C 0.5527(10) -0.0398(7) 0.7321(5) 0.099(3) Uani 1 1 d . . . . .
H3 H 0.590756 -0.088847 0.703378 0.119 Uiso 1 1 calc R U . . .
N4 N 0.7354(5) 0.6828(4) 0.0609(3) 0.0603(13) Uani 1 1 d . . . . .
C4 C 0.5461(7) 0.0438(6) 0.6963(4) 0.074(2) Uani 1 1 d . . . . .
N5 N 0.5098(5) 0.2409(4) 0.9020(3) 0.0624(14) Uani 1 1 d . . . . .
C5 C 0.4873(7) 0.1141(6) 0.7399(4) 0.0689(18) Uani 1 1 d . . . . .
H5 H 0.482406 0.170474 0.715809 0.083 Uiso 1 1 calc R U . . .
N6 N 0.8729(6) 0.4085(4) 0.8225(3) 0.0642(14) Uani 1 1 d . . . . .
C6 C 0.6006(7) 0.0597(6) 0.6128(4) 0.0729(19) Uani 1 1 d . . . . .
H6 H 0.584275 0.114521 0.589028 0.087 Uiso 1 1 calc R U . . .
N7 N 1.0646(6) 0.7782(4) 0.3263(3) 0.0653(14) Uani 1 1 d . . . . .
C7 C 0.7186(9) 0.0160(6) 0.4919(4) 0.079(2) Uani 1 1 d . . . . .
N8 N 0.8107(5) 0.8154(4) 0.1468(3) 0.0603(13) Uani 1 1 d . . . . .
C8 C 0.8371(10) -0.0178(6) 0.4599(5) 0.098(3) Uani 1 1 d . . . . .
H8 H 0.883076 -0.047944 0.491087 0.118 Uiso 1 1 calc R U . . .
C9 C 0.8882(13) -0.0069(7) 0.3805(6) 0.119(4) Uani 1 1 d . . . . .
H9 H 0.969263 -0.028533 0.359778 0.143 Uiso 1 1 calc R U . . .
C10 C 0.8238(15) 0.0340(7) 0.3335(5) 0.120(5) Uani 1 1 d . . . . .
C11 C 0.7040(15) 0.0634(7) 0.3658(5) 0.120(4) Uani 1 1 d . . . . .
H11 H 0.656336 0.088728 0.333478 0.144 Uiso 1 1 calc R U . . .
C12 C 0.6503(11) 0.0572(6) 0.4451(5) 0.091(3) Uani 1 1 d . . . . .
H12 H 0.570006 0.080560 0.465598 0.110 Uiso 1 1 calc R U . . .
C13 C 0.8783(18) 0.0371(8) 0.2471(6) 0.167(8) Uani 1 1 d . . . . .
H13A H 0.838578 -0.006723 0.224354 0.201 Uiso 1 1 calc R U . . .
H13B H 0.965534 0.018389 0.237318 0.201 Uiso 1 1 calc R U . . .
C14 C 0.8667(14) 0.1280(6) 0.2052(5) 0.122(5) Uani 1 1 d . . . . .
C15 C 0.8742(8) 0.1308(5) 0.1294(5) 0.078(2) Uani 1 1 d . . . . .
H15 H 0.878620 0.077114 0.104100 0.094 Uiso 1 1 calc R U . . .
C16 C 0.8754(8) 0.2102(6) 0.0884(4) 0.076(2) Uani 1 1 d . . . . .
H16 H 0.889081 0.208745 0.035014 0.091 Uiso 1 1 calc R U . . .
C17 C 0.8579(9) 0.2906(6) 0.1213(5) 0.078(2) Uani 1 1 d . . . . .
C18 C 0.8659(14) 0.2904(8) 0.1979(6) 0.122(4) Uani 1 1 d . . . . .
H18 H 0.864817 0.344764 0.221519 0.146 Uiso 1 1 calc R U . . .
C19 C 0.8754(15) 0.2101(8) 0.2394(6) 0.130(5) Uani 1 1 d . . . . .
H19 H 0.887290 0.210316 0.289033 0.156 Uiso 1 1 calc R U . . .
C20 C 0.8012(7) 0.4420(5) 0.1052(4) 0.0669(17) Uani 1 1 d . . . . .
H20 H 0.761265 0.440832 0.157477 0.080 Uiso 1 1 calc R U . . .
C21 C 0.8000(7) 0.5259(5) 0.0599(4) 0.0645(17) Uani 1 1 d . . . . .
C22 C 0.8535(7) 0.5343(6) -0.0191(4) 0.0700(19) Uani 1 1 d . . . . .
H22 H 0.892983 0.484567 -0.046333 0.084 Uiso 1 1 calc R U . . .
C23 C 0.8475(7) 0.6171(6) -0.0566(4) 0.0715(19) Uani 1 1 d . . . . .
H23 H 0.882435 0.623331 -0.109444 0.086 Uiso 1 1 calc R U . . .
C24 C 0.7891(7) 0.6912(6) -0.0153(4) 0.0692(18) Uani 1 1 d . . . . .
H24 H 0.787090 0.747215 -0.040495 0.083 Uiso 1 1 calc R U . . .
C25 C 0.7403(6) 0.6046(5) 0.0973(4) 0.0609(16) Uani 1 1 d . . . . .
H25 H 0.703089 0.600524 0.149931 0.073 Uiso 1 1 calc R U . . .
C26 C 0.5362(8) 0.2141(7) 0.9691(5) 0.086(2) Uani 1 1 d . . . . .
H26 H 0.482898 0.177219 1.003815 0.103 Uiso 1 1 calc R U . . .
C27 C 0.6407(9) 0.2403(8) 0.9871(5) 0.096(3) Uani 1 1 d . . . . .
H27 H 0.657742 0.221363 1.033886 0.115 Uiso 1 1 calc R U . . .
C28 C 0.7203(7) 0.2946(6) 0.9363(5) 0.077(2) Uani 1 1 d . . . . .
H28 H 0.790672 0.313105 0.948894 0.092 Uiso 1 1 calc R U . . .
C29 C 0.6955(7) 0.3213(5) 0.8668(4) 0.0646(17) Uani 1 1 d . . . . .
C30 C 0.5892(6) 0.2917(5) 0.8511(4) 0.0645(17) Uani 1 1 d . . . . .
H30 H 0.572413 0.307581 0.803650 0.077 Uiso 1 1 calc R U . . .
C31 C 0.7776(6) 0.3783(5) 0.8089(4) 0.0619(16) Uani 1 1 d . . . . .
H31 H 0.758985 0.392148 0.761667 0.074 Uiso 1 1 calc R U . . .
C32 C 0.9477(7) 0.4644(5) 0.7664(4) 0.0602(16) Uani 1 1 d . . . . .
C33 C 1.0767(7) 0.4515(5) 0.7526(4) 0.0659(17) Uani 1 1 d . . . . .
H33 H 1.109814 0.409240 0.782947 0.079 Uiso 1 1 calc R U . . .
C34 C 1.1557(7) 0.4992(6) 0.6957(5) 0.076(2) Uani 1 1 d . . . . .
H34 H 1.240595 0.486107 0.686606 0.091 Uiso 1 1 calc R U . . .
C35 C 1.1120(7) 0.5668(6) 0.6512(5) 0.0702(19) Uani 1 1 d . . . . .
C36 C 0.9829(7) 0.5802(6) 0.6667(5) 0.073(2) Uani 1 1 d . . . . .
H36 H 0.949974 0.624560 0.637990 0.087 Uiso 1 1 calc R U . . .
C37 C 0.9012(7) 0.5308(5) 0.7229(4) 0.0648(17) Uani 1 1 d . . . . .
H37 H 0.816108 0.542356 0.731104 0.078 Uiso 1 1 calc R U . . .
C38 C 1.2044(8) 0.6190(7) 0.5908(6) 0.084(2) Uani 1 1 d . . . . .
H38A H 1.275255 0.578521 0.569772 0.100 Uiso 1 1 calc R U . . .
H38B H 1.233456 0.666055 0.616337 0.100 Uiso 1 1 calc R U . . .
C39 C 1.1572(7) 0.6620(6) 0.5238(5) 0.073(2) Uani 1 1 d . . . . .
C40 C 1.1702(8) 0.7535(6) 0.5048(5) 0.076(2) Uani 1 1 d . . . . .
H40 H 1.201061 0.789256 0.536124 0.091 Uiso 1 1 calc R U . . .
C41 C 1.1378(7) 0.7917(6) 0.4399(5) 0.0716(19) Uani 1 1 d . . . . .
H41 H 1.149006 0.852295 0.426890 0.086 Uiso 1 1 calc R U . . .
C42 C 1.0877(6) 0.7381(5) 0.3940(4) 0.0614(16) Uani 1 1 d . . . . .
C43 C 1.0709(8) 0.6481(6) 0.4158(5) 0.075(2) Uani 1 1 d . . . . .
H43 H 1.034630 0.612449 0.387303 0.090 Uiso 1 1 calc R U . . .
C44 C 1.1069(8) 0.6115(6) 0.4786(5) 0.077(2) Uani 1 1 d . . . . .
H44 H 1.097061 0.550635 0.491055 0.092 Uiso 1 1 calc R U . . .
C45 C 0.9660(7) 0.7615(5) 0.3079(4) 0.0634(16) Uani 1 1 d . . . . .
H45 H 0.906983 0.727200 0.340991 0.076 Uiso 1 1 calc R U . . .
C46 C 0.9461(6) 0.7975(5) 0.2327(4) 0.0582(15) Uani 1 1 d . . . . .
C47 C 1.0372(7) 0.8407(5) 0.1773(4) 0.0654(17) Uani 1 1 d . . . . .
H47 H 1.114168 0.848412 0.186627 0.078 Uiso 1 1 calc R U . . .
C48 C 1.0123(7) 0.8713(5) 0.1098(4) 0.0679(18) Uani 1 1 d . . . . .
H48 H 1.071761 0.901688 0.073355 0.081 Uiso 1 1 calc R U . . .
C49 C 0.9002(6) 0.8577(5) 0.0949(4) 0.0646(17) Uani 1 1 d . . . . .
H49 H 0.885617 0.878154 0.047801 0.078 Uiso 1 1 calc R U . . .
C50 C 0.8322(7) 0.7862(5) 0.2150(4) 0.0641(17) Uani 1 1 d . . . . .
H50 H 0.770110 0.757816 0.251215 0.077 Uiso 1 1 calc R U . . .
F1 F 1.2282(10) -0.0059(7) 0.0122(4) 0.167(4) Uani 1 1 d . . . . .
B1 B 1.2638(9) 0.0259(7) 0.0702(6) 0.078(2) Uani 1 1 d . . . . .
F2 F 1.3728(9) 0.0586(8) 0.0453(5) 0.193(5) Uani 1 1 d . . . . .
F3 F 1.187(2) 0.0926(11) 0.0872(9) 0.344(12) Uani 1 1 d . . . . .
F4 F 1.2559(8) -0.0310(5) 0.1314(4) 0.129(2) Uani 1 1 d . . . . .
B2 B 0.4915(13) 0.4174(10) 0.6953(9) 0.270(14) Uani 1 1 d D U . . .
F5 F 0.4769(9) 0.4689(8) 0.6290(6) 0.214(5) Uani 1 1 d D U . . .
F6 F 0.6002(10) 0.3644(10) 0.6744(7) 0.243(5) Uani 1 1 d D U . . .
F7 F 0.4993(16) 0.4763(10) 0.7527(9) 0.313(9) Uani 1 1 d D U . . .
F8 F 0.3934(7) 0.3601(5) 0.7205(4) 0.135(3) Uani 1 1 d D U . . .

loop_
_atom_site_aniso_label
_atom_site_aniso_U_11
_atom_site_aniso_U_22
_atom_site_aniso_U_33
_atom_site_aniso_U_23
_atom_site_aniso_U_13
_atom_site_aniso_U_12
Pt1 0.05452(19) 0.0806(2) 0.05265(19) -0.00162(14) -0.00577(13) 0.01374(14)
N1 0.066(4) 0.079(4) 0.052(3) -0.005(3) -0.010(3) 0.021(3)
C1 0.116(7) 0.102(6) 0.048(4) 0.003(4) -0.003(4) 0.054(5)
N2 0.078(4) 0.098(5) 0.051(3) -0.007(3) -0.006(3) 0.020(3)
C2 0.168(11) 0.112(8) 0.056(5) 0.009(5) 0.005(6) 0.066(7)
N3 0.068(4) 0.084(4) 0.061(4) 0.001(3) -0.017(3) 0.002(3)
C3 0.119(8) 0.105(7) 0.056(4) -0.005(4) -0.005(5) 0.055(6)
N4 0.057(3) 0.062(3) 0.061(3) -0.009(3) -0.015(3) 0.007(2)
C4 0.067(4) 0.100(6) 0.048(4) -0.006(4) -0.007(3) 0.023(4)
N5 0.048(3) 0.079(4) 0.057(3) 0.008(3) -0.012(2) 0.010(3)
C5 0.065(4) 0.084(5) 0.051(4) 0.004(3) -0.009(3) 0.016(4)
N6 0.066(4) 0.071(4) 0.050(3) 0.001(3) -0.007(3) 0.013(3)
C6 0.067(4) 0.095(5) 0.052(4) -0.001(4) -0.011(3) 0.012(4)
N7 0.060(3) 0.077(4) 0.053(3) -0.007(3) -0.003(3) -0.002(3)
C7 0.097(6) 0.087(5) 0.047(4) -0.010(3) -0.010(4) 0.011(4)
N8 0.056(3) 0.070(3) 0.049(3) -0.009(2) -0.004(2) 0.009(2)
C8 0.122(8) 0.085(6) 0.064(5) -0.009(4) 0.015(5) 0.024(5)
C9 0.168(11) 0.081(6) 0.072(6) -0.011(5) 0.027(6) 0.036(7)
C10 0.217(14) 0.068(5) 0.049(5) -0.005(4) 0.005(7) 0.025(7)
C11 0.212(14) 0.097(7) 0.053(5) -0.013(5) -0.041(7) 0.022(8)
C12 0.122(8) 0.089(6) 0.063(5) -0.003(4) -0.026(5) 0.007(5)
C13 0.32(2) 0.087(7) 0.056(6) -0.003(5) 0.020(9) 0.046(10)
C14 0.225(14) 0.073(5) 0.047(4) -0.012(4) 0.001(6) 0.019(7)
C15 0.097(6) 0.068(4) 0.059(4) -0.008(3) -0.005(4) 0.025(4)
C16 0.079(5) 0.086(5) 0.051(4) -0.005(4) -0.002(3) 0.027(4)
C17 0.100(6) 0.076(5) 0.057(4) -0.006(4) -0.018(4) 0.007(4)
C18 0.196(13) 0.101(8) 0.074(6) -0.013(5) -0.050(7) 0.019(8)
C19 0.219(15) 0.101(8) 0.060(5) -0.013(5) -0.026(7) 0.044(8)
C20 0.067(4) 0.081(5) 0.050(4) -0.004(3) -0.012(3) 0.003(4)
C21 0.056(4) 0.078(4) 0.061(4) -0.009(3) -0.017(3) 0.006(3)
C22 0.062(4) 0.085(5) 0.060(4) -0.011(4) -0.011(3) 0.007(4)
C23 0.071(5) 0.085(5) 0.054(4) -0.003(4) -0.009(3) 0.007(4)
C24 0.058(4) 0.091(5) 0.055(4) -0.002(3) -0.009(3) 0.002(3)
C25 0.047(3) 0.079(5) 0.055(4) -0.010(3) -0.010(3) 0.005(3)
C26 0.072(5) 0.115(7) 0.064(5) 0.027(5) -0.010(4) 0.000(5)
C27 0.076(5) 0.148(9) 0.063(5) 0.035(5) -0.021(4) -0.021(6)
C28 0.062(4) 0.109(6) 0.059(4) 0.008(4) -0.015(3) 0.005(4)
C29 0.063(4) 0.077(4) 0.046(3) 0.004(3) -0.005(3) 0.016(3)
C30 0.054(4) 0.082(5) 0.052(4) 0.001(3) -0.008(3) 0.015(3)
C31 0.057(4) 0.074(4) 0.051(4) 0.002(3) -0.012(3) 0.012(3)
C32 0.063(4) 0.066(4) 0.055(4) -0.009(3) -0.022(3) 0.012(3)
C33 0.070(4) 0.066(4) 0.068(4) 0.004(3) -0.032(4) -0.001(3)
C34 0.060(4) 0.082(5) 0.092(6) 0.001(4) -0.033(4) -0.004(4)
C35 0.063(4) 0.090(5) 0.064(4) 0.005(4) -0.027(4) -0.010(4)
C36 0.067(4) 0.083(5) 0.068(5) 0.025(4) -0.024(4) 0.003(4)
C37 0.058(4) 0.076(4) 0.058(4) -0.001(3) -0.016(3) 0.014(3)
C38 0.058(4) 0.105(6) 0.094(6) 0.007(5) -0.032(4) -0.013(4)
C39 0.062(4) 0.094(6) 0.063(4) 0.012(4) -0.016(4) -0.006(4)
C40 0.068(5) 0.096(6) 0.072(5) 0.004(4) -0.031(4) -0.011(4)
C41 0.063(4) 0.077(5) 0.080(5) -0.004(4) -0.026(4) -0.006(4)
C42 0.048(3) 0.082(5) 0.049(3) -0.003(3) -0.005(3) 0.002(3)
C43 0.087(5) 0.075(5) 0.061(4) 0.001(4) -0.015(4) -0.008(4)
C44 0.078(5) 0.082(5) 0.073(5) 0.006(4) -0.022(4) -0.014(4)
C45 0.060(4) 0.066(4) 0.058(4) -0.007(3) -0.005(3) 0.010(3)
C46 0.060(4) 0.063(4) 0.047(3) -0.011(3) -0.006(3) 0.010(3)
C47 0.068(4) 0.077(4) 0.048(4) -0.016(3) -0.010(3) 0.012(3)
C48 0.070(4) 0.078(5) 0.046(4) -0.014(3) 0.005(3) -0.002(3)
C49 0.055(4) 0.081(5) 0.049(4) -0.008(3) 0.001(3) 0.010(3)
C50 0.065(4) 0.067(4) 0.052(4) -0.007(3) 0.000(3) 0.007(3)
F1 0.212(9) 0.224(9) 0.078(4) 0.032(5) -0.044(5) -0.099(8)
B1 0.061(5) 0.093(7) 0.076(6) 0.007(5) -0.017(4) 0.013(5)
F2 0.156(7) 0.313(13) 0.133(6) 0.121(8) -0.075(6) -0.119(9)
F3 0.48(3) 0.249(15) 0.217(13) -0.011(11) 0.003(15) 0.245(17)
F4 0.163(6) 0.137(5) 0.096(4) 0.046(4) -0.048(4) -0.053(5)
B2 0.26(2) 0.31(3) 0.21(2) 0.09(2) -0.07(2) 0.12(2)
F5 0.162(7) 0.267(8) 0.193(7) 0.120(6) -0.040(6) 0.016(6)
F6 0.194(8) 0.320(10) 0.195(8) 0.063(7) -0.044(7) 0.062(7)
F7 0.330(12) 0.302(12) 0.318(12) 0.000(9) -0.100(9) -0.017(9)
F8 0.124(5) 0.154(5) 0.110(4) 0.039(4) -0.007(4) 0.014(4)

loop_
_atom_type_symbol
_atom_type_description
_atom_type_scat_dispersion_real
_atom_type_scat_dispersion_imag
_atom_type_scat_source
C C 0.0181 0.0091 'International Tables Vol C Tables 4.2.6.8 and 6.1.1.4'
H H 0.0000 0.0000 'International Tables Vol C Tables 4.2.6.8 and 6.1.1.4'
B B 0.0090 0.0039 'International Tables Vol C Tables 4.2.6.8 and 6.1.1.4'
F F 0.0727 0.0534 'International Tables Vol C Tables 4.2.6.8 and 6.1.1.4'
N N 0.0311 0.0180 'International Tables Vol C Tables 4.2.6.8 and 6.1.1.4'
Pt Pt -4.5932 6.9264 'International Tables Vol C Tables 4.2.6.8 and 6.1.1.4'

loop_
_exptl_crystal_face_index_h
_exptl_crystal_face_index_k
_exptl_crystal_face_index_l
_exptl_crystal_face_perp_dist
-1 -10 -2 0.1090
2 1 -10 0.1195
1 10 2 0.1336
-2 0 10 0.1056
0 -7 7 0.1199
-7 0 -5 0.1071
0 7 -7 0.1375
7 -1 5 0.1183
0 0 -11 0.0991
0 0 11 0.1002
-2 9 2 0.1330
0 9 -2 0.1266

loop_
_geom_angle_atom_site_label_1
_geom_angle_atom_site_label_2
_geom_angle_atom_site_label_3
_geom_angle
_geom_angle_site_symmetry_1
_geom_angle_site_symmetry_3
_geom_angle_publ_flag
N1 Pt1 N4 179.8(3) . 2_666 ?
N1 Pt1 N5 91.1(3) . . ?
N1 Pt1 N8 90.4(2) . 2_666 ?
N5 Pt1 N4 88.7(2) . 2_666 ?
N5 Pt1 N8 177.8(2) . 2_666 ?
N8 Pt1 N4 89.7(2) 2_666 2_666 ?
C1 N1 Pt1 120.7(5) . . ?
C1 N1 C5 118.5(6) . . ?
C5 N1 Pt1 120.8(5) . . ?
N1 C1 H1 118.7 . . ?
N1 C1 C2 122.5(8) . . ?
C2 C1 H1 118.7 . . ?
C6 N2 C7 118.6(7) . . ?
C1 C2 H2 121.2 . . ?
C3 C2 C1 117.7(9) . . ?
C3 C2 H2 121.2 . . ?
C20 N3 C17 119.3(7) . . ?
C2 C3 H3 120.0 . . ?
C4 C3 C2 120.0(8) . . ?
C4 C3 H3 120.0 . . ?
C24 N4 Pt1 121.2(5) . 2_666 ?
C25 N4 Pt1 118.6(5) . 2_666 ?
C25 N4 C24 120.1(6) . . ?
C3 C4 C6 122.2(7) . . ?
C5 C4 C3 118.5(7) . . ?
C5 C4 C6 119.2(8) . . ?
C26 N5 Pt1 121.2(6) . . ?
C30 N5 Pt1 119.4(5) . . ?
C30 N5 C26 119.3(7) . . ?
N1 C5 H5 118.6 . . ?
C4 C5 N1 122.7(7) . . ?
C4 C5 H5 118.6 . . ?
C31 N6 C32 119.3(6) . . ?
N2 C6 C4 120.2(8) . . ?
N2 C6 H6 119.9 . . ?
C4 C6 H6 119.9 . . ?
C45 N7 C42 118.8(6) . . ?
C8 C7 N2 117.1(8) . . ?
C12 C7 N2 123.2(8) . . ?
C12 C7 C8 119.5(8) . . ?
C49 N8 Pt1 121.2(5) . 2_666 ?
C50 N8 Pt1 119.8(5) . 2_666 ?
C50 N8 C49 119.0(6) . . ?
C7 C8 H8 120.0 . . ?
C7 C8 C9 120.0(11) . . ?
C9 C8 H8 120.0 . . ?
C8 C9 H9 119.1 . . ?
C10 C9 C8 121.7(11) . . ?
C10 C9 H9 119.1 . . ?
C9 C10 C11 117.5(9) . . ?
C9 C10 C13 120.1(13) . . ?
C11 C10 C13 122.1(13) . . ?
C10 C11 H11 118.6 . . ?
C10 C11 C12 122.9(11) . . ?
C12 C11 H11 118.6 . . ?
C7 C12 C11 118.3(11) . . ?
C7 C12 H12 120.8 . . ?
C11 C12 H12 120.8 . . ?
C10 C13 H13A 108.2 . . ?
C10 C13 H13B 108.2 . . ?
C10 C13 C14 116.4(9) . . ?
H13A C13 H13B 107.3 . . ?
C14 C13 H13A 108.2 . . ?
C14 C13 H13B 108.2 . . ?
C15 C14 C13 119.4(8) . . ?
C15 C14 C19 117.3(9) . . ?
C19 C14 C13 121.8(10) . . ?
C14 C15 H15 119.2 . . ?
C14 C15 C16 121.5(8) . . ?
C16 C15 H15 119.2 . . ?
C15 C16 H16 118.4 . . ?
C17 C16 C15 123.1(8) . . ?
C17 C16 H16 118.4 . . ?
C16 C17 N3 119.5(7) . . ?
C16 C17 C18 115.9(8) . . ?
C18 C17 N3 123.5(8) . . ?
C17 C18 H18 119.5 . . ?
C19 C18 C17 121.0(10) . . ?
C19 C18 H18 119.5 . . ?
C14 C19 H19 120.5 . . ?
C18 C19 C14 119.1(10) . . ?
C18 C19 H19 120.5 . . ?
N3 C20 H20 119.4 . . ?
N3 C20 C21 121.2(7) . . ?
C21 C20 H20 119.4 . . ?
C22 C21 C20 124.0(7) . . ?
C22 C21 C25 117.0(7) . . ?
C25 C21 C20 119.0(7) . . ?
C21 C22 H22 120.3 . . ?
C23 C22 C21 119.4(7) . . ?
C23 C22 H22 120.3 . . ?
C22 C23 H23 120.1 . . ?
C22 C23 C24 119.9(7) . . ?
C24 C23 H23 120.1 . . ?
N4 C24 C23 120.7(8) . . ?
N4 C24 H24 119.6 . . ?
C23 C24 H24 119.6 . . ?
N4 C25 C21 122.9(7) . . ?
N4 C25 H25 118.6 . . ?
C21 C25 H25 118.6 . . ?
N5 C26 H26 119.6 . . ?
N5 C26 C27 120.8(8) . . ?
C27 C26 H26 119.6 . . ?
C26 C27 H27 119.9 . . ?
C26 C27 C28 120.2(8) . . ?
C28 C27 H27 119.9 . . ?
C27 C28 H28 120.2 . . ?
C27 C28 C29 119.6(8) . . ?
C29 C28 H28 120.2 . . ?
C28 C29 C30 117.7(7) . . ?
C28 C29 C31 122.7(7) . . ?
C30 C29 C31 119.6(6) . . ?
N5 C30 C29 122.3(6) . . ?
N5 C30 H30 118.9 . . ?
C29 C30 H30 118.9 . . ?
N6 C31 C29 121.0(6) . . ?
N6 C31 H31 119.5 . . ?
C29 C31 H31 119.5 . . ?
C33 C32 N6 118.5(6) . . ?
C37 C32 N6 123.8(6) . . ?
C37 C32 C33 117.7(7) . . ?
C32 C33 H33 119.0 . . ?
C34 C33 C32 122.0(7) . . ?
C34 C33 H33 119.0 . . ?
C33 C34 H34 119.2 . . ?
C33 C34 C35 121.7(7) . . ?
C35 C34 H34 119.2 . . ?
C34 C35 C36 115.5(7) . . ?
C34 C35 C38 119.1(7) . . ?
C36 C35 C38 125.4(7) . . ?
C35 C36 H36 118.2 . . ?
C37 C36 C35 123.5(7) . . ?
C37 C36 H36 118.2 . . ?
C32 C37 C36 119.4(7) . . ?
C32 C37 H37 120.3 . . ?
C36 C37 H37 120.3 . . ?
C35 C38 H38A 108.2 . . ?
C35 C38 H38B 108.2 . . ?
C35 C38 C39 116.2(6) . . ?
H38A C38 H38B 107.4 . . ?
C39 C38 H38A 108.2 . . ?
C39 C38 H38B 108.2 . . ?
C40 C39 C38 120.3(8) . . ?
C44 C39 C38 121.1(8) . . ?
C44 C39 C40 118.5(7) . . ?
C39 C40 H40 119.6 . . ?
C41 C40 C39 120.8(8) . . ?
C41 C40 H40 119.6 . . ?
C40 C41 H41 120.2 . . ?
C40 C41 C42 119.5(8) . . ?
C42 C41 H41 120.2 . . ?
N7 C42 C41 117.2(7) . . ?
C43 C42 N7 124.1(7) . . ?
C43 C42 C41 118.6(7) . . ?
C42 C43 H43 119.6 . . ?
C44 C43 C42 120.8(8) . . ?
C44 C43 H43 119.6 . . ?
C39 C44 H44 119.1 . . ?
C43 C44 C39 121.7(8) . . ?
C43 C44 H44 119.1 . . ?
N7 C45 H45 120.4 . . ?
N7 C45 C46 119.1(7) . . ?
C46 C45 H45 120.4 . . ?
C47 C46 C45 122.7(7) . . ?
C47 C46 C50 117.9(6) . . ?
C50 C46 C45 119.4(6) . . ?
C46 C47 H47 120.3 . . ?
C48 C47 C46 119.3(7) . . ?
C48 C47 H47 120.3 . . ?
C47 C48 H48 119.7 . . ?
C47 C48 C49 120.6(7) . . ?
C49 C48 H48 119.7 . . ?
N8 C49 C48 121.5(7) . . ?
N8 C49 H49 119.2 . . ?
C48 C49 H49 119.2 . . ?
N8 C50 C46 121.7(7) . . ?
N8 C50 H50 119.2 . . ?
C46 C50 H50 119.2 . . ?
F1 B1 F4 114.9(10) . . ?
F2 B1 F1 110.0(10) . . ?
F2 B1 F4 113.2(8) . . ?
F3 B1 F1 100.6(13) . . ?
F3 B1 F2 106.7(15) . . ?
F3 B1 F4 110.5(11) . . ?
F6 B2 F5 107.9(11) . . ?
F6 B2 F7 109.8(11) . . ?
F6 B2 F8 107.9(10) . . ?
F7 B2 F5 108.9(11) . . ?
F8 B2 F5 110.1(10) . . ?
F8 B2 F7 112.2(11) . . ?

loop_
_geom_bond_atom_site_label_1
_geom_bond_atom_site_label_2
_geom_bond_distance
_geom_bond_site_symmetry_2
_geom_bond_publ_flag
Pt1 N1 1.997(6) . ?
Pt1 N4 2.023(5) 2_666 ?
Pt1 N5 2.018(6) . ?
Pt1 N8 2.019(6) 2_666 ?
N1 C1 1.305(11) . ?
N1 C5 1.372(9) . ?
C1 H1 0.9300 . ?
C1 C2 1.418(13) . ?
N2 C6 1.268(10) . ?
N2 C7 1.440(10) . ?
C2 H2 0.9300 . ?
C2 C3 1.388(13) . ?
N3 C17 1.422(11) . ?
N3 C20 1.272(10) . ?
C3 H3 0.9300 . ?
C3 C4 1.377(13) . ?
N4 C24 1.348(10) . ?
N4 C25 1.310(10) . ?
C4 C5 1.368(11) . ?
C4 C6 1.479(10) . ?
N5 C26 1.342(10) . ?
N5 C30 1.343(10) . ?
C5 H5 0.9300 . ?
N6 C31 1.264(9) . ?
N6 C32 1.410(10) . ?
C6 H6 0.9300 . ?
N7 C42 1.398(9) . ?
N7 C45 1.267(9) . ?
C7 C8 1.376(13) . ?
C7 C12 1.366(13) . ?
N8 C49 1.348(9) . ?
N8 C50 1.346(9) . ?
C8 H8 0.9300 . ?
C8 C9 1.398(13) . ?
C9 H9 0.9300 . ?
C9 C10 1.338(17) . ?
C10 C11 1.369(19) . ?
C10 C13 1.513(13) . ?
C11 H11 0.9300 . ?
C11 C12 1.397(14) . ?
C12 H12 0.9300 . ?
C13 H13A 0.9700 . ?
C13 H13B 0.9700 . ?
C13 C14 1.529(15) . ?
C14 C15 1.335(12) . ?
C14 C19 1.413(15) . ?
C15 H15 0.9300 . ?
C15 C16 1.360(11) . ?
C16 H16 0.9300 . ?
C16 C17 1.342(11) . ?
C17 C18 1.394(13) . ?
C18 H18 0.9300 . ?
C18 C19 1.389(16) . ?
C19 H19 0.9300 . ?
C20 H20 0.9300 . ?
C20 C21 1.457(11) . ?
C21 C22 1.392(11) . ?
C21 C25 1.421(10) . ?
C22 H22 0.9300 . ?
C22 C23 1.381(12) . ?
C23 H23 0.9300 . ?
C23 C24 1.391(11) . ?
C24 H24 0.9300 . ?
C25 H25 0.9300 . ?
C26 H26 0.9300 . ?
C26 C27 1.370(13) . ?
C27 H27 0.9300 . ?
C27 C28 1.373(12) . ?
C28 H28 0.9300 . ?
C28 C29 1.376(10) . ?
C29 C30 1.388(11) . ?
C29 C31 1.473(10) . ?
C30 H30 0.9300 . ?
C31 H31 0.9300 . ?
C32 C33 1.401(10) . ?
C32 C37 1.382(9) . ?
C33 H33 0.9300 . ?
C33 C34 1.371(11) . ?
C34 H34 0.9300 . ?
C34 C35 1.391(11) . ?
C35 C36 1.400(11) . ?
C35 C38 1.515(12) . ?
C36 H36 0.9300 . ?
C36 C37 1.393(11) . ?
C37 H37 0.9300 . ?
C38 H38A 0.9700 . ?
C38 H38B 0.9700 . ?
C38 C39 1.523(11) . ?
C39 C40 1.396(12) . ?
C39 C44 1.370(12) . ?
C40 H40 0.9300 . ?
C40 C41 1.386(11) . ?
C41 H41 0.9300 . ?
C41 C42 1.406(10) . ?
C42 C43 1.389(11) . ?
C43 H43 0.9300 . ?
C43 C44 1.362(11) . ?
C44 H44 0.9300 . ?
C45 H45 0.9300 . ?
C45 C46 1.486(10) . ?
C46 C47 1.396(11) . ?
C46 C50 1.407(10) . ?
C47 H47 0.9300 . ?
C47 C48 1.357(11) . ?
C48 H48 0.9300 . ?
C48 C49 1.372(11) . ?
C49 H49 0.9300 . ?
C50 H50 0.9300 . ?
F1 B1 1.318(13) . ?
B1 F2 1.304(13) . ?
B1 F3 1.269(14) . ?
B1 F4 1.340(12) . ?
B2 F5 1.417(13) . ?
B2 F6 1.384(13) . ?
B2 F7 1.405(13) . ?
B2 F8 1.403(13) . ?

loop_
_geom_torsion_atom_site_label_1
_geom_torsion_atom_site_label_2
_geom_torsion_atom_site_label_3
_geom_torsion_atom_site_label_4
_geom_torsion
_geom_torsion_site_symmetry_1
_geom_torsion_site_symmetry_2
_geom_torsion_site_symmetry_3
_geom_torsion_site_symmetry_4
_geom_torsion_publ_flag
Pt1 N1 C1 C2 178.6(10) . . . . ?
Pt1 N1 C5 C4 -179.8(6) . . . . ?
Pt1 N4 C24 C23 -179.9(6) 2_666 . . . ?
Pt1 N4 C25 C21 -178.9(5) 2_666 . . . ?
Pt1 N5 C26 C27 -175.5(8) . . . . ?
Pt1 N5 C30 C29 174.6(5) . . . . ?
Pt1 N8 C49 C48 -176.6(5) 2_666 . . . ?
Pt1 N8 C50 C46 175.9(5) 2_666 . . . ?
N1 C1 C2 C3 2(2) . . . . ?
C1 N1 C5 C4 2.0(13) . . . . ?
C1 C2 C3 C4 0(2) . . . . ?
N2 C7 C8 C9 177.2(10) . . . . ?
N2 C7 C12 C11 -174.5(9) . . . . ?
C2 C3 C4 C5 -1.3(17) . . . . ?
C2 C3 C4 C6 178.5(11) . . . . ?
N3 C17 C18 C19 -175.8(12) . . . . ?
N3 C20 C21 C22 2.1(12) . . . . ?
N3 C20 C21 C25 -178.4(7) . . . . ?
C3 C4 C5 N1 0.3(14) . . . . ?
C3 C4 C6 N2 -9.3(14) . . . . ?
N5 C26 C27 C28 -0.1(17) . . . . ?
C5 N1 C1 C2 -3.3(16) . . . . ?
C5 C4 C6 N2 170.6(8) . . . . ?
N6 C32 C33 C34 175.9(7) . . . . ?
N6 C32 C37 C36 -177.6(7) . . . . ?
C6 N2 C7 C8 143.2(9) . . . . ?
C6 N2 C7 C12 -42.2(13) . . . . ?
C6 C4 C5 N1 -179.6(7) . . . . ?
N7 C42 C43 C44 173.4(7) . . . . ?
N7 C45 C46 C47 7.3(10) . . . . ?
N7 C45 C46 C50 -174.3(6) . . . . ?
C7 N2 C6 C4 178.7(8) . . . . ?
C7 C8 C9 C10 -1.8(18) . . . . ?
C8 C7 C12 C11 0.0(15) . . . . ?
C8 C9 C10 C11 -1.2(19) . . . . ?
C8 C9 C10 C13 -174.5(12) . . . . ?
C9 C10 C11 C12 3.8(19) . . . . ?
C9 C10 C13 C14 -134.2(15) . . . . ?
C10 C11 C12 C7 -3.2(17) . . . . ?
C10 C13 C14 C15 -158.2(14) . . . . ?
C10 C13 C14 C19 36(2) . . . . ?
C11 C10 C13 C14 53(2) . . . . ?
C12 C7 C8 C9 2.4(16) . . . . ?
C13 C10 C11 C12 176.9(11) . . . . ?
C13 C14 C15 C16 -174.1(13) . . . . ?
C13 C14 C19 C18 179.1(15) . . . . ?
C14 C15 C16 C17 -6.4(16) . . . . ?
C15 C14 C19 C18 13(2) . . . . ?
C15 C16 C17 N3 -177.7(8) . . . . ?
C15 C16 C17 C18 14.0(15) . . . . ?
C16 C17 C18 C19 -8.0(19) . . . . ?
C17 N3 C20 C21 178.2(7) . . . . ?
C17 C18 C19 C14 -5(2) . . . . ?
C19 C14 C15 C16 -8(2) . . . . ?
C20 N3 C17 C16 157.2(8) . . . . ?
C20 N3 C17 C18 -35.4(14) . . . . ?
C20 C21 C22 C23 -179.8(7) . . . . ?
C20 C21 C25 N4 179.7(6) . . . . ?
C21 C22 C23 C24 0.5(12) . . . . ?
C22 C21 C25 N4 -0.7(11) . . . . ?
C22 C23 C24 N4 -1.7(12) . . . . ?
C24 N4 C25 C21 -0.4(10) . . . . ?
C25 N4 C24 C23 1.6(11) . . . . ?
C25 C21 C22 C23 0.7(11) . . . . ?
C26 N5 C30 C29 -3.1(11) . . . . ?
C26 C27 C28 C29 -0.9(16) . . . . ?
C27 C28 C29 C30 0.0(13) . . . . ?
C27 C28 C29 C31 -179.0(9) . . . . ?
C28 C29 C30 N5 2.0(11) . . . . ?
C28 C29 C31 N6 -3.2(11) . . . . ?
C30 N5 C26 C27 2.1(14) . . . . ?
C30 C29 C31 N6 177.8(7) . . . . ?
C31 N6 C32 C33 -138.4(7) . . . . ?
C31 N6 C32 C37 40.5(10) . . . . ?
C31 C29 C30 N5 -178.9(6) . . . . ?
C32 N6 C31 C29 -178.6(6) . . . . ?
C32 C33 C34 C35 3.6(12) . . . . ?
C33 C32 C37 C36 1.4(11) . . . . ?
C33 C34 C35 C36 -2.1(12) . . . . ?
C33 C34 C35 C38 178.2(8) . . . . ?
C34 C35 C36 C37 0.4(13) . . . . ?
C34 C35 C38 C39 155.6(8) . . . . ?
C35 C36 C37 C32 -0.1(13) . . . . ?
C35 C38 C39 C40 127.2(9) . . . . ?
C35 C38 C39 C44 -56.1(12) . . . . ?
C36 C35 C38 C39 -24.1(13) . . . . ?
C37 C32 C33 C34 -3.2(11) . . . . ?
C38 C35 C36 C37 -179.9(8) . . . . ?
C38 C39 C40 C41 174.2(8) . . . . ?
C38 C39 C44 C43 -176.1(8) . . . . ?
C39 C40 C41 C42 1.9(13) . . . . ?
C40 C39 C44 C43 0.6(13) . . . . ?
C40 C41 C42 N7 -175.7(7) . . . . ?
C40 C41 C42 C43 0.8(12) . . . . ?
C41 C42 C43 C44 -2.7(12) . . . . ?
C42 N7 C45 C46 -174.7(6) . . . . ?
C42 C43 C44 C39 2.1(14) . . . . ?
C44 C39 C40 C41 -2.6(13) . . . . ?
C45 N7 C42 C41 -139.3(7) . . . . ?
C45 N7 C42 C43 44.5(10) . . . . ?
C45 C46 C47 C48 179.6(6) . . . . ?
C45 C46 C50 N8 -178.2(6) . . . . ?
C46 C47 C48 C49 -1.9(11) . . . . ?
C47 C46 C50 N8 0.3(10) . . . . ?
C47 C48 C49 N8 1.3(11) . . . . ?
C49 N8 C50 C46 -1.0(10) . . . . ?
C50 N8 C49 C48 0.2(10) . . . . ?
C50 C46 C47 C48 1.1(10) . . . . ?

loop_
_exptl_oxdiff_crystal_face_indexfrac_h
_exptl_oxdiff_crystal_face_indexfrac_k
_exptl_oxdiff_crystal_face_indexfrac_l
_exptl_oxdiff_crystal_face_x
_exptl_oxdiff_crystal_face_y
_exptl_oxdiff_crystal_face_z
-0.9414 -9.6233 -1.5376 0.0885 0.6927 0.7157
1.5671 0.6383 -10.3053 0.0936 0.7014 -0.7066
0.8106 9.5477 2.3787 -0.0960 -0.7486 -0.6561
-1.5452 -0.4146 10.3410 -0.0957 -0.7175 0.6900
0.2461 -7.1980 7.2563 -0.2763 0.0385 0.9603
-7.1307 0.1713 -4.5795 0.9882 -0.1289 0.0832
-0.3287 7.1829 -7.2925 0.2871 -0.0399 -0.9571
6.8783 -1.2439 5.4820 -0.9895 0.1295 0.0642
-0.2399 -0.0325 -11.3255 0.3353 0.7080 -0.6216
0.2083 -0.0857 11.3092 -0.3318 -0.7008 0.6315
-1.8836 8.9699 1.7365 0.2434 -0.8231 -0.5131
-0.1256 9.3611 -2.3369 0.1436 -0.4900 -0.8598

loop_
_smtbx_masks_void_nr
_smtbx_masks_void_average_x
_smtbx_masks_void_average_y
_smtbx_masks_void_average_z
_smtbx_masks_void_volume
_smtbx_masks_void_count_electrons
_smtbx_masks_void_content
1 0.500 0.500 0.000 784.6 210.0 'There was diffuse electron density within the lattice (210 electrons) that could not be appropriately modelled. This was addressed by using the MASK function within OLEX. We attribute this to nitromethane solvent (approx. 6 x 32 electrons = 192 electrons).'
